data_7238614
loop_
_publ_author_name
'Sarma, Monima'
'Chatterjee, Tanmay'
'Das, Samar K.'

_publ_section_title
;
 Ammonium--crown ether based host--guest systems: N--H&#x22EF;O hydrogen
 bond directed guest inclusion featuring N--H donor functionalities in
 angular geometry
;
_journal_issue 9
_journal_name_full 'RSC Advances'
_journal_page_first 3920
_journal_paper_doi 10.1039/c2ra20109g
_journal_volume 2
_journal_year 2012
_chemical_formula_moiety '2(C12 H24 O6), (C12 H14 N2 O), 2(C2 H3 N), 2(Cl O4)'
_chemical_formula_sum 'C40 H68 Cl2 N4 O21'
_chemical_formula_weight 1011.88
_space_group_IT_number 2
_space_group_name_Hall '-P 1'
_space_group_name_H-M_alt 'P -1'
_symmetry_cell_setting triclinic
_symmetry_space_group_name_Hall '-P 1'
_symmetry_space_group_name_H-M 'P -1'
_atom_sites_solution_hydrogens geom
_atom_sites_solution_primary direct
_atom_sites_solution_secondary difmap
_audit_creation_method SHELXL-97
_cell_angle_alpha 75.025(1)
_cell_angle_beta 71.730(1)
_cell_angle_gamma 72.189(1)
_cell_formula_units_Z 2
_cell_length_a 12.2134(7)
_cell_length_b 13.2564(8)
_cell_length_c 17.0677(10)
_cell_measurement_reflns_used 8382
_cell_measurement_temperature 100(2)
_cell_measurement_theta_max 25.06
_cell_measurement_theta_min 2.25
_cell_volume 2457.6(3)
_computing_cell_refinement 'Bruker SMART'
_computing_data_collection 'Bruker SMART'
_computing_data_reduction 'Bruker SAINT'
_computing_molecular_graphics 'Bruker SHELXTL'
_computing_publication_material 'Bruker SHELXTL'
_computing_structure_refinement 'Bruker SHELXTL'
_computing_structure_solution 'Bruker SHELXTL'
_diffrn_ambient_temperature 100(2)
_diffrn_measured_fraction_theta_full 0.996
_diffrn_measured_fraction_theta_max 0.996
_diffrn_measurement_device_type 'CCD Area Detector'
_diffrn_measurement_method 'Phi and Omega Scans'
_diffrn_radiation_monochromator graphite
_diffrn_radiation_source 'fine-focus sealed tube'
_diffrn_radiation_type MoK\a
_diffrn_radiation_wavelength 0.71073
_diffrn_reflns_av_R_equivalents 0.0263
_diffrn_reflns_av_sigmaI/netI 0.0326
_diffrn_reflns_limit_h_max 14
_diffrn_reflns_limit_h_min -14
_diffrn_reflns_limit_k_max 15
_diffrn_reflns_limit_k_min -15
_diffrn_reflns_limit_l_max 20
_diffrn_reflns_limit_l_min -20
_diffrn_reflns_number 22380
_diffrn_reflns_theta_full 25.00
_diffrn_reflns_theta_max 25.00
_diffrn_reflns_theta_min 1.28
_exptl_absorpt_coefficient_mu 0.213
_exptl_absorpt_correction_T_max 0.9831
_exptl_absorpt_correction_T_min 0.9196
_exptl_absorpt_correction_type empirical
_exptl_absorpt_process_details 'Bruker SADABS'
_exptl_crystal_colour colorless
_exptl_crystal_density_diffrn 1.367
_exptl_crystal_density_method 'not measured'
_exptl_crystal_description plate
_exptl_crystal_F_000 1076
_exptl_crystal_size_max 0.40
_exptl_crystal_size_mid 0.20
_exptl_crystal_size_min 0.08
_refine_diff_density_max 0.753
_refine_diff_density_min -0.594
_refine_diff_density_rms 0.054
_refine_ls_extinction_method none
_refine_ls_goodness_of_fit_ref 1.030
_refine_ls_hydrogen_treatment mixed
_refine_ls_matrix_type full
_refine_ls_number_parameters 630
_refine_ls_number_reflns 8631
_refine_ls_number_restraints 0
_refine_ls_restrained_S_all 1.030
_refine_ls_R_factor_all 0.0551
_refine_ls_R_factor_gt 0.0447
_refine_ls_shift/su_max 0.000
_refine_ls_shift/su_mean 0.000
_refine_ls_structure_factor_coef Fsqd
_refine_ls_weighting_details 'calc w=1/[\s^2^(Fo^2^)+(0.0587P)^2^+1.5849P] where P=(Fo^2^+2Fc^2^)/3'
_refine_ls_weighting_scheme calc
_refine_ls_wR_factor_gt 0.1118
_refine_ls_wR_factor_ref 0.1187
_reflns_number_gt 7165
_reflns_number_total 8631
_reflns_threshold_expression >2sigma(I)
_cod_data_source_file c2ra20109g.txt
_cod_data_source_block DADPE-18C6-ClO4
_cod_depositor_comments
;
The following automatic conversions were performed:

data item '_exptl_absorpt_correction_type' value 'Empirical' was
changed to 'empirical' in accordance with the
/home/saulius/struct/COD-crude-data/automatic-downloads/DataCite-retrospective/RSC/depositions/lib/dictionaries/cif_core.dic
dictionary named 'cif_core.dic' version 2.4.2 last updated on
2011-04-26.

data item '_symmetry_cell_setting' value 'Triclinic' was changed to
'triclinic' in accordance with the
/home/saulius/struct/COD-crude-data/automatic-downloads/DataCite-retrospective/RSC/depositions/lib/dictionaries/cif_core.dic
dictionary named 'cif_core.dic' version 2.4.2 last updated on
2011-04-26.

Automatic conversion script
Id: cif_fix_values 6909 2019-04-08 15:41:33Z antanas 
;
_cod_database_code 7238614

loop_
_symmetry_equiv_pos_as_xyz
'x, y, z'
'-x, -y, -z'

loop_
_atom_site_label
_atom_site_type_symbol
_atom_site_fract_x
_atom_site_fract_y
_atom_site_fract_z
_atom_site_U_iso_or_equiv
_atom_site_adp_type
_atom_site_occupancy
_atom_site_symmetry_multiplicity
_atom_site_calc_flag
_atom_site_refinement_flags
Cl2 Cl 0.37189(5) 0.41394(4) 0.39472(3) 0.02585(14) Uani 1 1 d .
O10 O -0.17565(12) 0.53357(11) 0.82757(9) 0.0250(3) Uani 1 1 d .
O12 O 0.07101(13) 0.19787(11) 0.90899(9) 0.0243(3) Uani 1 1 d .
O3 O 0.45435(13) 1.13587(12) 0.13419(9) 0.0297(4) Uani 1 1 d .
O9 O 0.01247(13) 0.60375(11) 0.69206(9) 0.0258(3) Uani 1 1 d .
O5 O 0.52977(12) 0.94613(11) 0.39929(9) 0.0248(3) Uani 1 1 d .
O7 O 0.30233(13) 0.82017(11) 0.27864(9) 0.0258(3) Uani 1 1 d .
O11 O -0.16848(13) 0.31822(12) 0.90909(9) 0.0261(3) Uani 1 1 d .
O13 O 0.26514(12) 0.23440(11) 0.77768(9) 0.0239(3) Uani 1 1 d .
O8 O 0.23698(12) 0.45442(11) 0.69348(9) 0.0238(3) Uani 1 1 d .
O1 O -0.02015(12) 0.21266(12) 0.51245(9) 0.0264(3) Uani 1 1 d .
O4 O 0.60048(13) 1.07470(12) 0.24379(9) 0.0277(3) Uani 1 1 d .
O6 O 0.40868(13) 0.79511(12) 0.40909(9) 0.0265(3) Uani 1 1 d .
O2 O 0.36453(15) 0.96383(13) 0.12771(10) 0.0346(4) Uani 1 1 d .
N1 N 0.37699(16) -0.00083(15) 0.29216(12) 0.0195(4) Uani 1 1 d .
N2 N 0.03076(17) 0.37345(14) 0.76865(11) 0.0193(4) Uani 1 1 d .
C4 C 0.08131(17) 0.16189(16) 0.45896(12) 0.0197(4) Uani 1 1 d .
C1 C 0.27230(17) 0.05790(15) 0.34817(12) 0.0179(4) Uani 1 1 d .
C8 C -0.03075(19) 0.36215(17) 0.57086(13) 0.0240(5) Uani 1 1 d .
H8 H -0.0555 0.4099 0.5241 0.029 Uiso 1 1 calc R
C5 C 0.18991(18) 0.18650(16) 0.44074(12) 0.0208(4) Uani 1 1 d .
H5 H 0.1984 0.2384 0.4663 0.025 Uiso 1 1 calc R
C35 C 0.36066(19) 0.28504(17) 0.73759(14) 0.0286(5) Uani 1 1 d .
H35A H 0.4346 0.2304 0.7189 0.034 Uiso 1 1 calc R
H35B H 0.3735 0.3198 0.7777 0.034 Uiso 1 1 calc R
C10 C 0.01566(17) 0.33123(16) 0.70240(12) 0.0187(4) Uani 1 1 d .
C25 C 0.2201(2) 0.54763(17) 0.62932(14) 0.0269(5) Uani 1 1 d .
H25A H 0.1982 0.5301 0.5841 0.032 Uiso 1 1 calc R
H25B H 0.2945 0.5722 0.6047 0.032 Uiso 1 1 calc R
C7 C -0.00442(17) 0.25207(17) 0.57567(13) 0.0216(4) Uani 1 1 d .
C2 C 0.16310(17) 0.03554(15) 0.36500(12) 0.0190(4) Uani 1 1 d .
H2 H 0.1543 -0.0155 0.3387 0.023 Uiso 1 1 calc R
C6 C 0.28615(17) 0.13391(16) 0.38442(12) 0.0198(4) Uani 1 1 d .
H6 H 0.3613 0.1500 0.3708 0.024 Uiso 1 1 calc R
C9 C -0.02066(18) 0.40223(17) 0.63517(13) 0.0231(4) Uani 1 1 d .
H9 H -0.0386 0.4777 0.6329 0.028 Uiso 1 1 calc R
C11 C 0.03977(18) 0.22091(16) 0.70772(13) 0.0223(4) Uani 1 1 d .
H11 H 0.0634 0.1731 0.7548 0.027 Uiso 1 1 calc R
C12 C 0.02916(18) 0.18090(17) 0.64384(13) 0.0244(5) Uani 1 1 d .
H12 H 0.0448 0.1054 0.6469 0.029 Uiso 1 1 calc R
C3 C 0.06655(18) 0.08838(15) 0.42065(12) 0.0190(4) Uani 1 1 d .
H3 H -0.0093 0.0743 0.4325 0.023 Uiso 1 1 calc R
C22 C 0.3203(2) 0.72209(17) 0.33818(15) 0.0291(5) Uani 1 1 d .
H22A H 0.3991 0.6746 0.3174 0.035 Uiso 1 1 calc R
H22B H 0.2586 0.6839 0.3456 0.035 Uiso 1 1 calc R
C18 C 0.64670(19) 0.96385(19) 0.36839(14) 0.0297(5) Uani 1 1 d .
H18A H 0.6999 0.9079 0.3354 0.036 Uiso 1 1 calc R
H18B H 0.6791 0.9593 0.4159 0.036 Uiso 1 1 calc R
C29 C -0.27986(19) 0.49314(19) 0.86002(15) 0.0307(5) Uani 1 1 d .
H29A H -0.2920 0.4633 0.8167 0.037 Uiso 1 1 calc R
H29B H -0.3505 0.5519 0.8765 0.037 Uiso 1 1 calc R
C34 C 0.28054(19) 0.16631(17) 0.85461(13) 0.0258(5) Uani 1 1 d .
H34A H 0.2844 0.2089 0.8931 0.031 Uiso 1 1 calc R
H34B H 0.3559 0.1100 0.8445 0.031 Uiso 1 1 calc R
C36 C 0.33258(19) 0.36815(17) 0.66330(14) 0.0289(5) Uani 1 1 d .
H36A H 0.4035 0.3955 0.6302 0.035 Uiso 1 1 calc R
H36B H 0.3093 0.3358 0.6267 0.035 Uiso 1 1 calc R
C28 C -0.19118(19) 0.63388(16) 0.76920(14) 0.0267(5) Uani 1 1 d .
H28A H -0.2592 0.6882 0.7957 0.032 Uiso 1 1 calc R
H28B H -0.2080 0.6234 0.7191 0.032 Uiso 1 1 calc R
C31 C -0.1346(2) 0.24436(18) 0.97963(13) 0.0290(5) Uani 1 1 d .
H31A H -0.2024 0.2142 1.0157 0.035 Uiso 1 1 calc R
H31B H -0.1130 0.2826 1.0132 0.035 Uiso 1 1 calc R
C20 C 0.4094(2) 0.82545(18) 0.48280(13) 0.0300(5) Uani 1 1 d .
H20A H 0.4027 0.7647 0.5306 0.036 Uiso 1 1 calc R
H20B H 0.3412 0.8873 0.4967 0.036 Uiso 1 1 calc R
C27 C -0.0797(2) 0.67199(16) 0.74405(14) 0.0270(5) Uani 1 1 d .
H27A H -0.0938 0.7471 0.7131 0.032 Uiso 1 1 calc R
H27B H -0.0555 0.6704 0.7947 0.032 Uiso 1 1 calc R
C33 C 0.17775(19) 0.11506(16) 0.89317(14) 0.0245(5) Uani 1 1 d .
H33A H 0.1736 0.0727 0.8546 0.029 Uiso 1 1 calc R
H33B H 0.1881 0.0657 0.9463 0.029 Uiso 1 1 calc R
C32 C -0.0305(2) 0.15469(17) 0.95090(14) 0.0292(5) Uani 1 1 d .
H32A H -0.0142 0.0986 0.9997 0.035 Uiso 1 1 calc R
H32B H -0.0485 0.1214 0.9122 0.035 Uiso 1 1 calc R
C16 C 0.5823(2) 1.17963(18) 0.19381(15) 0.0312(5) Uani 1 1 d .
H16A H 0.6536 1.2077 0.1806 0.037 Uiso 1 1 calc R
H16B H 0.5136 1.2293 0.2247 0.037 Uiso 1 1 calc R
C26 C 0.12254(19) 0.63440(17) 0.66848(15) 0.0274(5) Uani 1 1 d .
H26A H 0.1395 0.6447 0.7185 0.033 Uiso 1 1 calc R
H26B H 0.1174 0.7032 0.6280 0.033 Uiso 1 1 calc R
C21 C 0.31333(19) 0.74762(18) 0.42027(14) 0.0298(5) Uani 1 1 d .
H21A H 0.2362 0.7982 0.4397 0.036 Uiso 1 1 calc R
H21B H 0.3196 0.6809 0.4630 0.036 Uiso 1 1 calc R
C19 C 0.5236(2) 0.85566(17) 0.46655(14) 0.0282(5) Uani 1 1 d .
H19A H 0.5284 0.8742 0.5178 0.034 Uiso 1 1 calc R
H19B H 0.5914 0.7940 0.4516 0.034 Uiso 1 1 calc R
C17 C 0.6409(2) 1.07287(19) 0.31429(14) 0.0303(5) Uani 1 1 d .
H17A H 0.5854 1.1287 0.3466 0.036 Uiso 1 1 calc R
H17B H 0.7205 1.0881 0.2950 0.036 Uiso 1 1 calc R
C23 C 0.3071(2) 0.80098(19) 0.19902(15) 0.0334(5) Uani 1 1 d .
H23A H 0.2507 0.7575 0.2057 0.040 Uiso 1 1 calc R
H23B H 0.3882 0.7609 0.1735 0.040 Uiso 1 1 calc R
C30 C -0.2636(2) 0.40665(18) 0.93490(14) 0.0307(5) Uani 1 1 d .
H30A H -0.2456 0.4355 0.9762 0.037 Uiso 1 1 calc R
H30B H -0.3378 0.3822 0.9620 0.037 Uiso 1 1 calc R
C15 C 0.5595(2) 1.17256(18) 0.11490(14) 0.0310(5) Uani 1 1 d .
H15A H 0.5501 1.2443 0.0782 0.037 Uiso 1 1 calc R
H15B H 0.6279 1.1220 0.0846 0.037 Uiso 1 1 calc R
C24 C 0.2749(2) 0.9072(2) 0.14417(16) 0.0382(6) Uani 1 1 d .
H24A H 0.2684 0.8961 0.0908 0.046 Uiso 1 1 calc R
H24B H 0.1970 0.9499 0.1723 0.046 Uiso 1 1 calc R
C14 C 0.4348(3) 1.1212(2) 0.06054(16) 0.0475(7) Uani 1 1 d .
H14A H 0.5067 1.0736 0.0303 0.057 Uiso 1 1 calc R
H14B H 0.4183 1.1915 0.0228 0.057 Uiso 1 1 calc R
C13 C 0.3314(3) 1.0718(2) 0.08481(19) 0.0534(8) Uani 1 1 d .
H13A H 0.2626 1.1140 0.1218 0.064 Uiso 1 1 calc R
H13B H 0.3083 1.0720 0.0341 0.064 Uiso 1 1 calc R
Cl1 Cl 0.94527(5) 0.12986(5) 0.19118(4) 0.03749(16) Uani 1 1 d .
O14 O 0.85954(18) 0.22808(14) 0.18284(12) 0.0497(5) Uani 1 1 d .
O16 O 0.9136(2) 0.04917(18) 0.16816(14) 0.0737(7) Uani 1 1 d .
O15 O 0.9496(3) 0.09742(18) 0.27603(18) 0.0899(9) Uani 1 1 d .
O17 O 1.0542(2) 0.1452(2) 0.1379(3) 0.1447(17) Uani 1 1 d .
O21 O 0.43740(15) 0.31115(12) 0.37119(11) 0.0382(4) Uani 1 1 d .
O19 O 0.44583(17) 0.45852(15) 0.41959(12) 0.0482(5) Uani 1 1 d .
O18 O 0.33306(19) 0.48459(14) 0.32459(12) 0.0495(5) Uani 1 1 d .
O20 O 0.27057(16) 0.39955(15) 0.46312(12) 0.0471(5) Uani 1 1 d .
N3 N 0.5612(2) 0.6010(2) 0.07496(15) 0.0509(6) Uani 1 1 d .
C38 C 0.5914(2) 0.5357(2) 0.12694(16) 0.0347(5) Uani 1 1 d .
C37 C 0.6325(2) 0.4519(2) 0.19299(17) 0.0420(6) Uani 1 1 d .
H37A H 0.6939 0.3935 0.1679 0.063 Uiso 1 1 calc R
H37B H 0.5655 0.4237 0.2310 0.063 Uiso 1 1 calc R
H37C H 0.6656 0.4822 0.2244 0.063 Uiso 1 1 calc R
N4 N 0.0943(2) 0.4713(2) 0.88660(16) 0.0522(6) Uani 1 1 d .
C39 C 0.1167(2) 0.4198(2) 0.94561(18) 0.0441(6) Uani 1 1 d .
C40 C 0.1469(3) 0.3520(2) 1.02227(18) 0.0556(8) Uani 1 1 d .
H40A H 0.2328 0.3198 1.0104 0.083 Uiso 1 1 calc R
H40B H 0.1042 0.2948 1.0420 0.083 Uiso 1 1 calc R
H40C H 0.1240 0.3961 1.0656 0.083 Uiso 1 1 calc R
H2NA H 0.094(2) 0.4037(19) 0.7486(15) 0.027(6) Uiso 1 1 d .
H1NB H 0.435(2) -0.0229(19) 0.3178(15) 0.027(6) Uiso 1 1 d .
H1NA H 0.359(2) -0.058(2) 0.2817(15) 0.030(6) Uiso 1 1 d .
H1NC H 0.402(2) 0.039(2) 0.2438(18) 0.038(7) Uiso 1 1 d .
H2NB H 0.048(2) 0.322(2) 0.8125(17) 0.039(7) Uiso 1 1 d .
H2NC H -0.038(3) 0.422(2) 0.7907(17) 0.046(8) Uiso 1 1 d .

loop_
_atom_site_aniso_label
_atom_site_aniso_U_11
_atom_site_aniso_U_22
_atom_site_aniso_U_33
_atom_site_aniso_U_23
_atom_site_aniso_U_13
_atom_site_aniso_U_12
Cl2 0.0324(3) 0.0181(3) 0.0297(3) -0.0038(2) -0.0126(2) -0.0055(2)
O10 0.0231(8) 0.0195(7) 0.0285(8) -0.0001(6) -0.0078(6) -0.0021(6)
O12 0.0255(8) 0.0173(7) 0.0264(8) -0.0012(6) -0.0046(6) -0.0042(6)
O3 0.0289(8) 0.0296(8) 0.0295(8) 0.0024(7) -0.0083(7) -0.0111(7)
O9 0.0241(8) 0.0195(7) 0.0349(8) -0.0050(6) -0.0092(7) -0.0050(6)
O5 0.0196(7) 0.0250(8) 0.0269(8) -0.0025(6) -0.0076(6) -0.0015(6)
O7 0.0259(8) 0.0195(7) 0.0327(8) -0.0066(6) -0.0072(7) -0.0052(6)
O11 0.0269(8) 0.0247(8) 0.0234(8) -0.0019(6) -0.0054(6) -0.0049(6)
O13 0.0245(8) 0.0213(7) 0.0246(8) -0.0008(6) -0.0078(6) -0.0047(6)
O8 0.0227(8) 0.0182(7) 0.0260(8) -0.0003(6) -0.0051(6) -0.0028(6)
O1 0.0163(7) 0.0392(9) 0.0268(8) -0.0186(7) -0.0038(6) -0.0026(6)
O4 0.0283(8) 0.0274(8) 0.0293(8) -0.0054(6) -0.0060(7) -0.0105(7)
O6 0.0232(8) 0.0257(8) 0.0274(8) -0.0023(6) -0.0038(6) -0.0061(6)
O2 0.0387(9) 0.0398(9) 0.0322(9) -0.0001(7) -0.0156(7) -0.0179(8)
N1 0.0171(9) 0.0180(9) 0.0220(10) -0.0034(8) -0.0039(8) -0.0036(7)
N2 0.0217(10) 0.0162(9) 0.0195(9) -0.0022(7) -0.0062(8) -0.0036(8)
C4 0.0189(10) 0.0206(10) 0.0177(10) -0.0037(8) -0.0061(8) -0.0005(8)
C1 0.0183(10) 0.0148(9) 0.0167(10) -0.0009(8) -0.0049(8) 0.0001(8)
C8 0.0249(11) 0.0268(11) 0.0197(10) 0.0004(8) -0.0072(9) -0.0078(9)
C5 0.0218(11) 0.0202(10) 0.0224(11) -0.0061(8) -0.0073(9) -0.0043(8)
C35 0.0206(11) 0.0241(11) 0.0345(13) -0.0018(9) -0.0040(10) -0.0023(9)
C10 0.0152(10) 0.0215(10) 0.0187(10) -0.0068(8) -0.0016(8) -0.0037(8)
C25 0.0272(12) 0.0234(11) 0.0277(12) 0.0039(9) -0.0086(9) -0.0084(9)
C7 0.0131(10) 0.0307(11) 0.0224(10) -0.0123(9) -0.0017(8) -0.0039(8)
C2 0.0218(10) 0.0156(10) 0.0199(10) -0.0010(8) -0.0070(8) -0.0051(8)
C6 0.0161(10) 0.0207(10) 0.0219(10) -0.0010(8) -0.0060(8) -0.0046(8)
C9 0.0261(11) 0.0190(10) 0.0242(11) -0.0028(8) -0.0070(9) -0.0059(9)
C11 0.0225(11) 0.0207(10) 0.0230(11) -0.0028(8) -0.0081(9) -0.0031(8)
C12 0.0218(11) 0.0198(10) 0.0324(12) -0.0102(9) -0.0082(9) -0.0008(8)
C3 0.0176(10) 0.0194(10) 0.0197(10) -0.0002(8) -0.0067(8) -0.0047(8)
C22 0.0216(11) 0.0172(10) 0.0455(14) -0.0020(10) -0.0062(10) -0.0062(9)
C18 0.0190(11) 0.0390(13) 0.0318(12) -0.0115(10) -0.0075(9) -0.0028(10)
C29 0.0208(11) 0.0316(12) 0.0341(13) -0.0009(10) -0.0053(10) -0.0042(9)
C34 0.0274(12) 0.0215(11) 0.0276(11) -0.0011(9) -0.0125(9) -0.0020(9)
C36 0.0239(11) 0.0241(11) 0.0299(12) -0.0024(9) -0.0006(9) -0.0019(9)
C28 0.0263(12) 0.0192(11) 0.0290(12) -0.0014(9) -0.0095(10) 0.0023(9)
C31 0.0308(12) 0.0268(12) 0.0228(11) 0.0039(9) -0.0036(9) -0.0083(10)
C20 0.0330(13) 0.0265(12) 0.0231(11) -0.0002(9) -0.0059(10) -0.0021(10)
C27 0.0343(12) 0.0157(10) 0.0296(12) -0.0028(9) -0.0114(10) -0.0019(9)
C33 0.0285(12) 0.0174(10) 0.0266(11) -0.0009(8) -0.0113(9) -0.0024(9)
C32 0.0307(12) 0.0218(11) 0.0304(12) 0.0015(9) -0.0033(10) -0.0096(9)
C16 0.0304(12) 0.0265(12) 0.0359(13) -0.0049(10) -0.0014(10) -0.0135(10)
C26 0.0289(12) 0.0187(10) 0.0355(12) 0.0020(9) -0.0129(10) -0.0079(9)
C21 0.0233(11) 0.0235(11) 0.0359(13) 0.0044(9) -0.0032(10) -0.0090(9)
C19 0.0314(12) 0.0239(11) 0.0259(12) -0.0027(9) -0.0115(10) 0.0007(9)
C17 0.0242(12) 0.0402(13) 0.0320(12) -0.0120(10) -0.0036(10) -0.0146(10)
C23 0.0314(13) 0.0351(13) 0.0402(14) -0.0158(11) -0.0071(11) -0.0116(10)
C30 0.0229(11) 0.0305(12) 0.0316(12) -0.0028(10) -0.0022(10) -0.0036(9)
C15 0.0298(12) 0.0266(12) 0.0330(12) -0.0004(10) -0.0018(10) -0.0121(10)
C24 0.0403(14) 0.0481(15) 0.0373(14) -0.0050(11) -0.0173(12) -0.0210(12)
C14 0.0628(18) 0.0554(17) 0.0333(14) 0.0163(12) -0.0261(13) -0.0330(15)
C13 0.0652(19) 0.0571(18) 0.0513(17) 0.0216(14) -0.0423(16) -0.0317(15)
Cl1 0.0269(3) 0.0270(3) 0.0599(4) -0.0161(3) -0.0030(3) -0.0099(2)
O14 0.0601(12) 0.0361(10) 0.0532(12) -0.0050(9) -0.0300(10) 0.0010(9)
O16 0.112(2) 0.0633(14) 0.0585(13) -0.0350(11) 0.0171(13) -0.0594(14)
O15 0.148(3) 0.0454(13) 0.115(2) 0.0048(13) -0.110(2) -0.0139(14)
O17 0.0479(15) 0.0747(19) 0.267(5) -0.056(2) 0.063(2) -0.0367(14)
O21 0.0461(10) 0.0210(8) 0.0429(10) -0.0077(7) -0.0110(8) -0.0002(7)
O19 0.0509(11) 0.0475(11) 0.0618(12) -0.0152(9) -0.0251(10) -0.0187(9)
O18 0.0781(14) 0.0278(9) 0.0483(11) 0.0022(8) -0.0386(11) -0.0056(9)
O20 0.0429(11) 0.0480(11) 0.0488(11) -0.0188(9) 0.0044(9) -0.0170(9)
N3 0.0457(14) 0.0476(14) 0.0520(15) -0.0074(12) -0.0123(12) -0.0025(11)
C38 0.0299(13) 0.0317(13) 0.0411(14) -0.0137(11) -0.0034(11) -0.0056(10)
C37 0.0465(16) 0.0317(13) 0.0492(16) -0.0062(12) -0.0136(13) -0.0112(12)
N4 0.0510(15) 0.0578(16) 0.0475(15) -0.0161(13) -0.0098(12) -0.0102(12)
C39 0.0471(16) 0.0484(16) 0.0428(16) -0.0161(13) -0.0118(13) -0.0134(13)
C40 0.064(2) 0.0537(18) 0.0473(17) -0.0149(14) -0.0144(15) -0.0073(15)

loop_
_atom_type_symbol
_atom_type_description
_atom_type_scat_dispersion_real
_atom_type_scat_dispersion_imag
_atom_type_scat_source
C C 0.0033 0.0016 'International Tables Vol C Tables 4.2.6.8 and 6.1.1.4'
H H 0.0000 0.0000 'International Tables Vol C Tables 4.2.6.8 and 6.1.1.4'
N N 0.0061 0.0033 'International Tables Vol C Tables 4.2.6.8 and 6.1.1.4'
O O 0.0106 0.0060 'International Tables Vol C Tables 4.2.6.8 and 6.1.1.4'
Cl Cl 0.1484 0.1585 'International Tables Vol C Tables 4.2.6.8 and 6.1.1.4'

loop_
_geom_angle_atom_site_label_1
_geom_angle_atom_site_label_2
_geom_angle_atom_site_label_3
_geom_angle
O18 Cl2 O19 109.82(11)
O18 Cl2 O20 109.51(12)
O19 Cl2 O20 109.63(12)
O18 Cl2 O21 108.85(11)
O19 Cl2 O21 109.98(11)
O20 Cl2 O21 109.03(11)
C29 O10 C28 113.40(15)
C33 O12 C32 111.85(15)
C14 O3 C15 110.90(18)
C27 O9 C26 111.71(16)
C18 O5 C19 111.93(16)
C23 O7 C22 111.90(16)
C30 O11 C31 111.05(16)
C34 O13 C35 111.56(16)
C36 O8 C25 112.50(16)
C4 O1 C7 117.23(15)
C16 O4 C17 111.19(17)
C20 O6 C21 113.61(17)
C13 O2 C24 111.97(18)
C1 N1 H1NB 107.0(15)
C1 N1 H1NA 109.3(15)
H1NB N1 H1NA 112(2)
C1 N1 H1NC 113.2(17)
H1NB N1 H1NC 107(2)
H1NA N1 H1NC 108(2)
C10 N2 H2NA 109.9(14)
C10 N2 H2NB 113.6(16)
H2NA N2 H2NB 104(2)
C10 N2 H2NC 111.4(17)
H2NA N2 H2NC 111(2)
H2NB N2 H2NC 106(2)
C5 C4 O1 122.66(18)
C5 C4 C3 121.36(18)
O1 C4 C3 115.88(17)
C2 C1 C6 121.13(18)
C2 C1 N1 120.05(18)
C6 C1 N1 118.81(18)
C7 C8 C9 119.25(19)
C7 C8 H8 120.4
C9 C8 H8 120.4
C4 C5 C6 118.79(18)
C4 C5 H5 120.6
C6 C5 H5 120.6
O13 C35 C36 109.83(17)
O13 C35 H35A 109.7
C36 C35 H35A 109.7
O13 C35 H35B 109.7
C36 C35 H35B 109.7
H35A C35 H35B 108.2
C9 C10 C11 121.23(18)
C9 C10 N2 119.31(18)
C11 C10 N2 119.46(18)
O8 C25 C26 108.04(17)
O8 C25 H25A 110.1
C26 C25 H25A 110.1
O8 C25 H25B 110.1
C26 C25 H25B 110.1
H25A C25 H25B 108.4
C12 C7 C8 121.53(19)
C12 C7 O1 119.60(18)
C8 C7 O1 118.72(18)
C1 C2 C3 119.26(18)
C1 C2 H2 120.4
C3 C2 H2 120.4
C1 C6 C5 119.84(18)
C1 C6 H6 120.1
C5 C6 H6 120.1
C10 C9 C8 119.31(19)
C10 C9 H9 120.3
C8 C9 H9 120.3
C12 C11 C10 119.49(19)
C12 C11 H11 120.3
C10 C11 H11 120.3
C7 C12 C11 119.16(19)
C7 C12 H12 120.4
C11 C12 H12 120.4
C2 C3 C4 119.57(18)
C2 C3 H3 120.2
C4 C3 H3 120.2
O7 C22 C21 109.31(17)
O7 C22 H22A 109.8
C21 C22 H22A 109.8
O7 C22 H22B 109.8
C21 C22 H22B 109.8
H22A C22 H22B 108.3
O5 C18 C17 109.03(17)
O5 C18 H18A 109.9
C17 C18 H18A 109.9
O5 C18 H18B 109.9
C17 C18 H18B 109.9
H18A C18 H18B 108.3
O10 C29 C30 108.15(17)
O10 C29 H29A 110.1
C30 C29 H29A 110.1
O10 C29 H29B 110.1
C30 C29 H29B 110.1
H29A C29 H29B 108.4
O13 C34 C33 108.85(16)
O13 C34 H34A 109.9
C33 C34 H34A 109.9
O13 C34 H34B 109.9
C33 C34 H34B 109.9
H34A C34 H34B 108.3
O8 C36 C35 108.29(17)
O8 C36 H36A 110.0
C35 C36 H36A 110.0
O8 C36 H36B 110.0
C35 C36 H36B 110.0
H36A C36 H36B 108.4
O10 C28 C27 108.63(16)
O10 C28 H28A 110.0
C27 C28 H28A 110.0
O10 C28 H28B 110.0
C27 C28 H28B 110.0
H28A C28 H28B 108.3
O11 C31 C32 110.18(17)
O11 C31 H31A 109.6
C32 C31 H31A 109.6
O11 C31 H31B 109.6
C32 C31 H31B 109.6
H31A C31 H31B 108.1
O6 C20 C19 107.80(18)
O6 C20 H20A 110.1
C19 C20 H20A 110.1
O6 C20 H20B 110.1
C19 C20 H20B 110.1
H20A C20 H20B 108.5
O9 C27 C28 109.35(17)
O9 C27 H27A 109.8
C28 C27 H27A 109.8
O9 C27 H27B 109.8
C28 C27 H27B 109.8
H27A C27 H27B 108.3
O12 C33 C34 108.61(16)
O12 C33 H33A 110.0
C34 C33 H33A 110.0
O12 C33 H33B 110.0
C34 C33 H33B 110.0
H33A C33 H33B 108.3
O12 C32 C31 108.75(17)
O12 C32 H32A 109.9
C31 C32 H32A 109.9
O12 C32 H32B 109.9
C31 C32 H32B 109.9
H32A C32 H32B 108.3
O4 C16 C15 108.49(18)
O4 C16 H16A 110.0
C15 C16 H16A 110.0
O4 C16 H16B 110.0
C15 C16 H16B 110.0
H16A C16 H16B 108.4
O9 C26 C25 108.94(17)
O9 C26 H26A 109.9
C25 C26 H26A 109.9
O9 C26 H26B 109.9
C25 C26 H26B 109.9
H26A C26 H26B 108.3
O6 C21 C22 108.55(18)
O6 C21 H21A 110.0
C22 C21 H21A 110.0
O6 C21 H21B 110.0
C22 C21 H21B 110.0
H21A C21 H21B 108.4
O5 C19 C20 109.44(17)
O5 C19 H19A 109.8
C20 C19 H19A 109.8
O5 C19 H19B 109.8
C20 C19 H19B 109.8
H19A C19 H19B 108.2
O4 C17 C18 108.48(18)
O4 C17 H17A 110.0
C18 C17 H17A 110.0
O4 C17 H17B 110.0
C18 C17 H17B 110.0
H17A C17 H17B 108.4
O7 C23 C24 108.19(18)
O7 C23 H23A 110.1
C24 C23 H23A 110.1
O7 C23 H23B 110.1
C24 C23 H23B 110.1
H23A C23 H23B 108.4
O11 C30 C29 109.53(18)
O11 C30 H30A 109.8
C29 C30 H30A 109.8
O11 C30 H30B 109.8
C29 C30 H30B 109.8
H30A C30 H30B 108.2
O3 C15 C16 109.65(18)
O3 C15 H15A 109.7
C16 C15 H15A 109.7
O3 C15 H15B 109.7
C16 C15 H15B 109.7
H15A C15 H15B 108.2
O2 C24 C23 109.19(19)
O2 C24 H24A 109.8
C23 C24 H24A 109.8
O2 C24 H24B 109.8
C23 C24 H24B 109.8
H24A C24 H24B 108.3
O3 C14 C13 108.9(2)
O3 C14 H14A 109.9
C13 C14 H14A 109.9
O3 C14 H14B 109.9
C13 C14 H14B 109.9
H14A C14 H14B 108.3
O2 C13 C14 108.8(2)
O2 C13 H13A 109.9
C14 C13 H13A 109.9
O2 C13 H13B 109.9
C14 C13 H13B 109.9
H13A C13 H13B 108.3
O17 Cl1 O14 108.05(16)
O17 Cl1 O15 112.0(2)
O14 Cl1 O15 108.72(14)
O17 Cl1 O16 109.40(18)
O14 Cl1 O16 110.23(14)
O15 Cl1 O16 108.46(14)
N3 C38 C37 179.0(3)
C38 C37 H37A 109.5
C38 C37 H37B 109.5
H37A C37 H37B 109.5
C38 C37 H37C 109.5
H37A C37 H37C 109.5
H37B C37 H37C 109.5
N4 C39 C40 179.5(4)
C39 C40 H40A 109.5
C39 C40 H40B 109.5
H40A C40 H40B 109.5
C39 C40 H40C 109.5
H40A C40 H40C 109.5
H40B C40 H40C 109.5

loop_
_geom_bond_atom_site_label_1
_geom_bond_atom_site_label_2
_geom_bond_distance
Cl2 O18 1.4282(17)
Cl2 O19 1.4288(17)
Cl2 O20 1.4332(18)
Cl2 O21 1.4397(16)
O10 C29 1.427(3)
O10 C28 1.441(2)
O12 C33 1.426(2)
O12 C32 1.429(3)
O3 C14 1.420(3)
O3 C15 1.424(3)
O9 C27 1.428(3)
O9 C26 1.430(3)
O5 C18 1.429(3)
O5 C19 1.432(3)
O7 C23 1.426(3)
O7 C22 1.433(3)
O11 C30 1.425(3)
O11 C31 1.426(2)
O13 C34 1.419(2)
O13 C35 1.422(3)
O8 C36 1.431(2)
O8 C25 1.433(2)
O1 C4 1.386(2)
O1 C7 1.399(2)
O4 C16 1.424(3)
O4 C17 1.429(3)
O6 C20 1.419(3)
O6 C21 1.427(3)
O2 C13 1.428(3)
O2 C24 1.429(3)
N1 C1 1.471(3)
N1 H1NB 0.89(3)
N1 H1NA 0.92(3)
N1 H1NC 0.88(3)
N2 C10 1.465(3)
N2 H2NA 0.91(3)
N2 H2NB 0.90(3)
N2 H2NC 0.93(3)
C4 C5 1.384(3)
C4 C3 1.386(3)
C1 C2 1.381(3)
C1 C6 1.385(3)
C8 C7 1.381(3)
C8 C9 1.389(3)
C8 H8 0.9500
C5 C6 1.389(3)
C5 H5 0.9500
C35 C36 1.503(3)
C35 H35A 0.9900
C35 H35B 0.9900
C10 C9 1.380(3)
C10 C11 1.385(3)
C25 C26 1.500(3)
C25 H25A 0.9900
C25 H25B 0.9900
C7 C12 1.381(3)
C2 C3 1.385(3)
C2 H2 0.9500
C6 H6 0.9500
C9 H9 0.9500
C11 C12 1.384(3)
C11 H11 0.9500
C12 H12 0.9500
C3 H3 0.9500
C22 C21 1.496(3)
C22 H22A 0.9900
C22 H22B 0.9900
C18 C17 1.495(3)
C18 H18A 0.9900
C18 H18B 0.9900
C29 C30 1.500(3)
C29 H29A 0.9900
C29 H29B 0.9900
C34 C33 1.498(3)
C34 H34A 0.9900
C34 H34B 0.9900
C36 H36A 0.9900
C36 H36B 0.9900
C28 C27 1.496(3)
C28 H28A 0.9900
C28 H28B 0.9900
C31 C32 1.502(3)
C31 H31A 0.9900
C31 H31B 0.9900
C20 C19 1.492(3)
C20 H20A 0.9900
C20 H20B 0.9900
C27 H27A 0.9900
C27 H27B 0.9900
C33 H33A 0.9900
C33 H33B 0.9900
C32 H32A 0.9900
C32 H32B 0.9900
C16 C15 1.489(3)
C16 H16A 0.9900
C16 H16B 0.9900
C26 H26A 0.9900
C26 H26B 0.9900
C21 H21A 0.9900
C21 H21B 0.9900
C19 H19A 0.9900
C19 H19B 0.9900
C17 H17A 0.9900
C17 H17B 0.9900
C23 C24 1.492(3)
C23 H23A 0.9900
C23 H23B 0.9900
C30 H30A 0.9900
C30 H30B 0.9900
C15 H15A 0.9900
C15 H15B 0.9900
C24 H24A 0.9900
C24 H24B 0.9900
C14 C13 1.494(4)
C14 H14A 0.9900
C14 H14B 0.9900
C13 H13A 0.9900
C13 H13B 0.9900
Cl1 O17 1.396(2)
Cl1 O14 1.4056(18)
Cl1 O15 1.413(2)
Cl1 O16 1.4191(19)
N3 C38 1.134(3)
C38 C37 1.457(4)
C37 H37A 0.9800
C37 H37B 0.9800
C37 H37C 0.9800
N4 C39 1.122(3)
C39 C40 1.466(4)
C40 H40A 0.9800
C40 H40B 0.9800
C40 H40C 0.9800

loop_
_geom_hbond_atom_site_label_D
_geom_hbond_atom_site_label_H
_geom_hbond_atom_site_label_A
_geom_hbond_distance_DH
_geom_hbond_distance_HA
_geom_hbond_distance_DA
_geom_hbond_angle_DHA
_geom_hbond_site_symmetry_A
N1 H1NC O3 0.88(3) 2.01(3) 2.893(2) 178(3) 1_545
N1 H1NB O5 0.89(3) 1.97(3) 2.827(2) 164(2) 1_545
N1 H1NA O7 0.92(3) 1.96(3) 2.873(2) 170(2) 1_545
N2 H2NA O8 0.91(3) 1.94(3) 2.839(2) 172(2) .
N2 H2NC O10 0.93(3) 1.92(3) 2.848(2) 175(3) .
N2 H2NB O12 0.90(3) 2.03(3) 2.925(2) 172(2) .
C5 H5 O20 0.95 2.53 3.404(3) 153.0 .
C29 H29A O18 0.99 2.50 3.335(3) 142.3 2_566
C33 H33A O16 0.99 2.35 3.237(3) 148.3 2_656
C16 H16A O14 0.99 2.62 3.575(3) 161.4 1_565
C17 H17A O21 0.99 2.58 3.517(3) 157.3 1_565
